data_7244033
loop_
_publ_author_name
'Yatabe, Takeshi'
'Futakuchi, Sayaka'
'Miyazawa, Keishi'
'Shimauchi, Daiki'
'Takahashi, Yukina'
'Yoon, Ki-Seok'
'Nakai, Hidetaka'
'Ogo, Seiji'

_publ_section_title
;
 Reductive C(sp3)--C(sp3) homo-coupling of benzyl or allyl halides with H2
 using a water-soluble electron storage catalyst
;
_journal_issue 62
_journal_name_full 'RSC Advances'
_journal_page_first 39450
_journal_page_last 39454
_journal_paper_doi 10.1039/D1RA08596D
_journal_volume 11
_journal_year 2021
_chemical_formula_moiety 'C24 H19 Cl N5 O2 Rh'
_chemical_formula_sum 'C24 H19 Cl N5 O2 Rh'
_chemical_formula_weight 547.80
_space_group_crystal_system triclinic
_space_group_IT_number 2
_space_group_name_Hall '-P 1'
_space_group_name_H-M_alt 'P -1'
_atom_sites_solution_hydrogens geom
_atom_sites_solution_primary direct
_atom_sites_solution_secondary difmap
_audit_update_record
;
2021-10-28 deposited with the CCDC.	2021-12-03 downloaded from the CCDC.
;
_cell_angle_alpha 64.079(8)
_cell_angle_beta 77.813(11)
_cell_angle_gamma 71.5960(10)
_cell_formula_units_Z 2
_cell_length_a 8.8230(10)
_cell_length_b 11.1353(8)
_cell_length_c 12.6467(12)
_cell_measurement_reflns_used 3575
_cell_measurement_temperature 123
_cell_measurement_theta_max 27.50
_cell_measurement_theta_min 3.20
_cell_volume 1056.45(19)
_computing_cell_refinement 'CrystalClear-SM Expert 2.1 b46'
_computing_data_collection 'CrystalClear-SM Expert 2.1 b46 (Rigaku, 2016)'
_computing_data_reduction 'CrystalClear-SM Expert 2.1 b46'
_computing_molecular_graphics 'CrystalStructure 4.3'
_computing_publication_material 'CrystalStructure 4.3 (Rigaku, 2019)'
_computing_structure_refinement 'SHELXL Version 2014/6 (Sheldrick, 2008)'
_computing_structure_solution 'SIR2011 (Burla, et al., 2012)'
_diffrn_ambient_temperature 123
_diffrn_detector_area_resol_mean 5.814
_diffrn_measured_fraction_theta_full 0.996
_diffrn_measured_fraction_theta_max 0.996
_diffrn_measurement_device_type 'Rigaku XtaLAB P200'
_diffrn_measurement_method \w
_diffrn_radiation_type 'Mo K\a'
_diffrn_radiation_wavelength 0.71075
_diffrn_reflns_av_R_equivalents 0.1233
_diffrn_reflns_av_unetI/netI 0.0798
_diffrn_reflns_Laue_measured_fraction_full 0.996
_diffrn_reflns_Laue_measured_fraction_max 0.996
_diffrn_reflns_limit_h_max 11
_diffrn_reflns_limit_h_min -11
_diffrn_reflns_limit_k_max 14
_diffrn_reflns_limit_k_min -14
_diffrn_reflns_limit_l_max 15
_diffrn_reflns_limit_l_min -16
_diffrn_reflns_number 34251
_diffrn_reflns_point_group_measured_fraction_full 0.996
_diffrn_reflns_point_group_measured_fraction_max 0.996
_diffrn_reflns_theta_full 25.242
_diffrn_reflns_theta_max 27.442
_diffrn_reflns_theta_min 3.154
_diffrn_standards_number 0
_exptl_absorpt_coefficient_mu 0.967
_exptl_absorpt_correction_T_max 0.824
_exptl_absorpt_correction_T_min 0.349
_exptl_absorpt_correction_type multi-scan
_exptl_absorpt_process_details 'REQAB (Rigaku, 1998)'
_exptl_crystal_colour orange
_exptl_crystal_density_diffrn 1.722
_exptl_crystal_density_method 'not measured'
_exptl_crystal_description block
_exptl_crystal_F_000 552.00
_exptl_crystal_size_max 0.200
_exptl_crystal_size_mid 0.200
_exptl_crystal_size_min 0.200
_refine_diff_density_max 1.17
_refine_diff_density_min -1.09
_refine_ls_extinction_method none
_refine_ls_goodness_of_fit_ref 0.920
_refine_ls_hydrogen_treatment constr
_refine_ls_number_parameters 298
_refine_ls_number_reflns 4813
_refine_ls_number_restraints 0
_refine_ls_R_factor_all 0.0506
_refine_ls_R_factor_gt 0.0441
_refine_ls_shift/su_max 0.000
_refine_ls_structure_factor_coef Fsqd
_refine_ls_weighting_details 'w = 1/[\s^2^(Fo^2^)+(0.0447P)^2^] where P=(Fo^2^+2Fc^2^)/3'
_refine_ls_weighting_scheme calc
_refine_ls_wR_factor_gt 0.0984
_refine_ls_wR_factor_ref 0.1004
_reflns_Friedel_coverage 0.000
_reflns_number_gt 3924
_reflns_number_total 4813
_reflns_threshold_expression F^2^>2.0\s(F^2^)
_cod_data_source_file d1ra08596d2.cif
_cod_data_source_block 201027_RhL1Bz
_cod_database_code 7244033
_shelxl_version_number 2014/6

loop_
_space_group_symop_id
_space_group_symop_operation_xyz
1 +X,+Y,+Z
2 -X,-Y,-Z

loop_
_atom_site_label
_atom_site_type_symbol
_atom_site_fract_x
_atom_site_fract_y
_atom_site_fract_z
_atom_site_U_iso_or_equiv
_atom_site_adp_type
_atom_site_occupancy
_atom_site_site_symmetry_order
_atom_site_calc_flag
_atom_site_refinement_flags_posn
_atom_site_refinement_flags_adp
_atom_site_refinement_flags_occupancy
_atom_site_disorder_assembly
_atom_site_disorder_group
Rh1 Rh 0.07619(3) 0.32007(3) 0.27685(2) 0.02373(9) Uani 1 1 d . . . . .
Cl1 Cl 0.11562(10) 0.56232(8) 0.15670(8) 0.0307(2) Uani 1 1 d . . . . .
O1 O -0.2487(3) 0.4273(3) 0.5231(3) 0.0416(7) Uani 1 1 d . . . . .
O2 O 0.5488(3) 0.1454(3) 0.3375(3) 0.0466(8) Uani 1 1 d . . . . .
N1 N -0.1654(3) 0.3991(3) 0.2426(3) 0.0279(7) Uani 1 1 d . . . . .
N2 N -0.0170(3) 0.3579(3) 0.4181(3) 0.0278(6) Uani 1 1 d . . . . .
N3 N 0.2787(3) 0.2521(3) 0.3516(3) 0.0289(7) Uani 1 1 d . . . . .
N4 N 0.2329(3) 0.2564(3) 0.1521(3) 0.0248(6) Uani 1 1 d . . . . .
N5 N 0.0622(4) 0.3226(3) 0.6024(3) 0.0349(7) Uani 1 1 d . . . . .
H2 H -0.0371 0.3588 0.6236 0.042 Uiso 1 1 calc R U . . .
C1 C 0.0322(4) 0.1248(3) 0.3740(3) 0.0260(7) Uani 1 1 d . . . . .
H27A H 0.1009 0.0739 0.4407 0.031 Uiso 1 1 calc R U . . .
H27B H -0.0809 0.1364 0.4076 0.031 Uiso 1 1 calc R U . . .
C2 C 0.0622(4) 0.0428(4) 0.3048(4) 0.0337(9) Uani 1 1 d . . . . .
C3 C 0.2050(5) -0.0601(4) 0.3104(4) 0.0376(9) Uani 1 1 d . . . . .
H23 H 0.2814 -0.0779 0.3617 0.045 Uiso 1 1 calc R U . . .
C4 C 0.2370(5) -0.1361(4) 0.2431(4) 0.0432(10) Uani 1 1 d . . . . .
H19 H 0.3344 -0.2059 0.2492 0.052 Uiso 1 1 calc R U . . .
C5 C 0.1298(5) -0.1123(4) 0.1671(4) 0.0463(11) Uani 1 1 d . . . . .
H16 H 0.1534 -0.1633 0.1193 0.056 Uiso 1 1 calc R U . . .
C6 C -0.0123(5) -0.0132(5) 0.1616(4) 0.0486(11) Uani 1 1 d . . . . .
H12 H -0.0874 0.0039 0.1096 0.058 Uiso 1 1 calc R U . . .
C7 C -0.0479(5) 0.0617(4) 0.2304(4) 0.0414(10) Uani 1 1 d . . . . .
H21 H -0.1486 0.1272 0.2271 0.050 Uiso 1 1 calc R U . . .
C8 C -0.2362(5) 0.4221(4) 0.1506(4) 0.0344(9) Uani 1 1 d . . . . .
H15 H -0.1721 0.4041 0.0861 0.041 Uiso 1 1 calc R U . . .
C9 C -0.4011(5) 0.4717(4) 0.1455(4) 0.0464(11) Uani 1 1 d . . . . .
H18 H -0.4488 0.4860 0.0789 0.056 Uiso 1 1 calc R U . . .
C10 C -0.4957(5) 0.5001(4) 0.2385(4) 0.0435(11) Uani 1 1 d . . . . .
H10 H -0.6088 0.5337 0.2367 0.052 Uiso 1 1 calc R U . . .
C11 C -0.4233(4) 0.4791(4) 0.3325(4) 0.0364(9) Uani 1 1 d . . . . .
H9 H -0.4855 0.4990 0.3967 0.044 Uiso 1 1 calc R U . . .
C12 C -0.2590(4) 0.4287(3) 0.3336(3) 0.0306(8) Uani 1 1 d . . . . .
C13 C -0.1766(4) 0.4048(3) 0.4364(3) 0.0294(8) Uani 1 1 d . . . . .
C14 C 0.0952(4) 0.3149(3) 0.4958(3) 0.0289(8) Uani 1 1 d . . . . .
C15 C 0.1764(5) 0.2766(4) 0.6783(4) 0.0377(9) Uani 1 1 d . . . . .
H22 H 0.1492 0.2835 0.7526 0.045 Uiso 1 1 calc R U . . .
C16 C 0.3302(5) 0.2205(4) 0.6461(4) 0.0407(10) Uani 1 1 d . . . . .
H14 H 0.4107 0.1880 0.6986 0.049 Uiso 1 1 calc R U . . .
C17 C 0.3710(4) 0.2103(4) 0.5384(4) 0.0355(9) Uani 1 1 d . . . . .
H20 H 0.4789 0.1705 0.5176 0.043 Uiso 1 1 calc R U . . .
C18 C 0.2570(4) 0.2571(4) 0.4615(3) 0.0311(8) Uani 1 1 d . . . . .
C19 C 0.4155(4) 0.1971(4) 0.3002(3) 0.0316(8) Uani 1 1 d . . . . .
C20 C 0.3857(4) 0.2030(3) 0.1847(3) 0.0295(8) Uani 1 1 d . . . . .
C21 C 0.5103(5) 0.1527(4) 0.1159(4) 0.0370(9) Uani 1 1 d . . . . .
H25 H 0.6167 0.1181 0.1388 0.044 Uiso 1 1 calc R U . . .
C22 C 0.4781(5) 0.1535(4) 0.0143(4) 0.0441(10) Uani 1 1 d . . . . .
H24 H 0.5619 0.1177 -0.0332 0.053 Uiso 1 1 calc R U . . .
C23 C 0.3247(5) 0.2061(4) -0.0183(4) 0.0433(10) Uani 1 1 d . . . . .
H26 H 0.3012 0.2071 -0.0886 0.052 Uiso 1 1 calc R U . . .
C24 C 0.2036(5) 0.2580(4) 0.0520(3) 0.0338(8) Uani 1 1 d . . . . .
H17 H 0.0975 0.2956 0.0285 0.041 Uiso 1 1 calc R U . . .

loop_
_atom_site_aniso_label
_atom_site_aniso_U_11
_atom_site_aniso_U_22
_atom_site_aniso_U_33
_atom_site_aniso_U_23
_atom_site_aniso_U_13
_atom_site_aniso_U_12
Rh1 0.01774(14) 0.02637(14) 0.02675(17) -0.01343(11) 0.00023(10) -0.00243(9)
Cl1 0.0250(4) 0.0301(4) 0.0390(5) -0.0152(4) -0.0028(4) -0.0078(3)
O1 0.0303(15) 0.0464(16) 0.0380(17) -0.0195(13) 0.0066(12) 0.0012(12)
O2 0.0224(14) 0.0607(18) 0.055(2) -0.0309(16) -0.0103(13) 0.0074(12)
N1 0.0206(15) 0.0273(14) 0.0356(18) -0.0127(13) -0.0037(13) -0.0048(11)
N2 0.0212(15) 0.0346(15) 0.0300(17) -0.0201(13) 0.0012(13) -0.0016(11)
N3 0.0175(14) 0.0364(16) 0.0321(18) -0.0164(13) -0.0063(13) 0.0008(11)
N4 0.0227(15) 0.0268(14) 0.0239(16) -0.0124(12) 0.0030(12) -0.0049(11)
N5 0.0303(17) 0.0371(17) 0.037(2) -0.0178(14) -0.0004(14) -0.0062(13)
C1 0.0260(17) 0.0269(16) 0.0224(18) -0.0070(13) 0.0018(14) -0.0100(13)
C2 0.0281(19) 0.0297(17) 0.038(2) -0.0097(16) 0.0035(16) -0.0097(14)
C3 0.030(2) 0.0327(19) 0.043(2) -0.0105(17) -0.0005(18) -0.0069(15)
C4 0.036(2) 0.034(2) 0.052(3) -0.0187(19) 0.011(2) -0.0055(16)
C5 0.043(2) 0.045(2) 0.061(3) -0.033(2) 0.012(2) -0.0184(19)
C6 0.041(3) 0.052(3) 0.064(3) -0.028(2) -0.006(2) -0.017(2)
C7 0.029(2) 0.036(2) 0.057(3) -0.0194(19) -0.0001(19) -0.0070(16)
C8 0.030(2) 0.0350(19) 0.041(2) -0.0165(17) -0.0082(17) -0.0065(15)
C9 0.039(2) 0.043(2) 0.062(3) -0.018(2) -0.027(2) -0.0062(18)
C10 0.0206(19) 0.042(2) 0.068(3) -0.023(2) -0.008(2) -0.0034(15)
C11 0.0219(18) 0.0362(19) 0.050(3) -0.0186(18) 0.0004(17) -0.0063(14)
C12 0.0204(17) 0.0274(17) 0.040(2) -0.0123(15) 0.0007(16) -0.0047(13)
C13 0.0216(17) 0.0309(17) 0.030(2) -0.0122(15) 0.0024(15) -0.0029(13)
C14 0.0285(19) 0.0293(17) 0.030(2) -0.0142(15) -0.0031(15) -0.0048(14)
C15 0.037(2) 0.046(2) 0.034(2) -0.0194(18) -0.0064(18) -0.0072(17)
C16 0.034(2) 0.049(2) 0.038(2) -0.0170(19) -0.0161(19) -0.0027(17)
C17 0.0243(19) 0.042(2) 0.040(2) -0.0208(18) -0.0061(17) 0.0006(15)
C18 0.0295(19) 0.0314(17) 0.032(2) -0.0148(15) -0.0029(16) -0.0032(14)
C19 0.0218(18) 0.0335(18) 0.037(2) -0.0156(16) -0.0017(16) -0.0026(14)
C20 0.0238(17) 0.0290(17) 0.035(2) -0.0149(15) 0.0034(15) -0.0070(13)
C21 0.0240(19) 0.042(2) 0.044(3) -0.0226(18) 0.0089(17) -0.0068(15)
C22 0.039(2) 0.049(2) 0.045(3) -0.028(2) 0.015(2) -0.0083(18)
C23 0.052(3) 0.055(2) 0.031(2) -0.028(2) 0.008(2) -0.016(2)
C24 0.034(2) 0.0340(19) 0.032(2) -0.0147(16) 0.0001(17) -0.0076(15)

loop_
_atom_type_symbol
_atom_type_description
_atom_type_scat_dispersion_real
_atom_type_scat_dispersion_imag
_atom_type_scat_source
Rh Rh -1.1178 0.9187
;
International Tables for Crystallography
(Vol. C, Tables 4.2.6.8 and 6.1.1.4)
;
C C 0.0033 0.0016
;
International Tables for Crystallography
(Vol. C, Tables 4.2.6.8 and 6.1.1.4)
;
N N 0.0061 0.0033
;
International Tables for Crystallography
(Vol. C, Tables 4.2.6.8 and 6.1.1.4)
;
O O 0.0106 0.0060
;
International Tables for Crystallography
(Vol. C, Tables 4.2.6.8 and 6.1.1.4)
;
Cl Cl 0.1484 0.1585
;
International Tables for Crystallography
(Vol. C, Tables 4.2.6.8 and 6.1.1.4)
;
H H 0.0000 0.0000
;
International Tables for Crystallography
(Vol. C, Table 6.1.1.4)
;

loop_
_geom_angle_atom_site_label_1
_geom_angle_atom_site_label_2
_geom_angle_atom_site_label_3
_geom_angle
_geom_angle_site_symmetry_1
_geom_angle_site_symmetry_3
_geom_angle_publ_flag
N2 Rh1 N3 83.68(12) . . ?
N2 Rh1 N4 163.89(12) . . ?
N3 Rh1 N4 80.25(12) . . ?
N2 Rh1 N1 79.96(12) . . ?
N3 Rh1 N1 163.60(12) . . ?
N4 Rh1 N1 116.07(12) . . ?
N2 Rh1 C1 86.09(13) . . ?
N3 Rh1 C1 89.15(13) . . ?
N4 Rh1 C1 92.50(12) . . ?
N1 Rh1 C1 88.63(12) . . ?
N2 Rh1 Cl1 93.40(9) . . ?
N3 Rh1 Cl1 93.48(9) . . ?
N4 Rh1 Cl1 88.73(8) . . ?
N1 Rh1 Cl1 88.62(8) . . ?
C1 Rh1 Cl1 177.25(10) . . ?
C8 N1 C12 118.3(3) . . ?
C8 N1 Rh1 130.5(3) . . ?
C12 N1 Rh1 111.3(2) . . ?
C13 N2 C14 127.0(3) . . ?
C13 N2 Rh1 120.6(3) . . ?
C14 N2 Rh1 111.9(2) . . ?
C19 N3 C18 126.9(3) . . ?
C19 N3 Rh1 120.1(3) . . ?
C18 N3 Rh1 112.7(2) . . ?
C24 N4 C20 118.8(3) . . ?
C24 N4 Rh1 130.0(2) . . ?
C20 N4 Rh1 111.2(2) . . ?
C14 N5 C15 122.7(3) . . ?
C14 N5 H2 118.7 . . ?
C15 N5 H2 118.7 . . ?
C2 C1 Rh1 113.6(2) . . ?
C2 C1 H27A 108.8 . . ?
Rh1 C1 H27A 108.8 . . ?
C2 C1 H27B 108.8 . . ?
Rh1 C1 H27B 108.8 . . ?
H27A C1 H27B 107.7 . . ?
C7 C2 C3 116.8(4) . . ?
C7 C2 C1 122.5(3) . . ?
C3 C2 C1 120.7(4) . . ?
C4 C3 C2 121.4(4) . . ?
C4 C3 H23 119.3 . . ?
C2 C3 H23 119.3 . . ?
C5 C4 C3 120.9(4) . . ?
C5 C4 H19 119.6 . . ?
C3 C4 H19 119.6 . . ?
C6 C5 C4 118.7(4) . . ?
C6 C5 H16 120.7 . . ?
C4 C5 H16 120.7 . . ?
C5 C6 C7 121.2(4) . . ?
C5 C6 H12 119.4 . . ?
C7 C6 H12 119.4 . . ?
C6 C7 C2 121.0(4) . . ?
C6 C7 H21 119.5 . . ?
C2 C7 H21 119.5 . . ?
N1 C8 C9 122.0(4) . . ?
N1 C8 H15 119.0 . . ?
C9 C8 H15 119.0 . . ?
C10 C9 C8 119.5(4) . . ?
C10 C9 H18 120.3 . . ?
C8 C9 H18 120.3 . . ?
C11 C10 C9 118.8(4) . . ?
C11 C10 H10 120.6 . . ?
C9 C10 H10 120.6 . . ?
C10 C11 C12 119.5(4) . . ?
C10 C11 H9 120.3 . . ?
C12 C11 H9 120.3 . . ?
N1 C12 C11 121.9(4) . . ?
N1 C12 C13 117.7(3) . . ?
C11 C12 C13 120.4(3) . . ?
O1 C13 N2 126.3(4) . . ?
O1 C13 C12 123.3(3) . . ?
N2 C13 C12 110.4(3) . . ?
N5 C14 N2 124.3(3) . . ?
N5 C14 C18 118.4(3) . . ?
N2 C14 C18 117.3(3) . . ?
C16 C15 N5 119.0(4) . . ?
C16 C15 H22 120.5 . . ?
N5 C15 H22 120.5 . . ?
C15 C16 C17 121.0(4) . . ?
C15 C16 H14 119.5 . . ?
C17 C16 H14 119.5 . . ?
C18 C17 C16 120.4(4) . . ?
C18 C17 H20 119.8 . . ?
C16 C17 H20 119.8 . . ?
C17 C18 N3 127.1(3) . . ?
C17 C18 C14 118.6(3) . . ?
N3 C18 C14 114.3(3) . . ?
O2 C19 N3 128.0(4) . . ?
O2 C19 C20 121.6(3) . . ?
N3 C19 C20 110.3(3) . . ?
N4 C20 C21 121.5(4) . . ?
N4 C20 C19 118.1(3) . . ?
C21 C20 C19 120.5(3) . . ?
C22 C21 C20 119.1(4) . . ?
C22 C21 H25 120.5 . . ?
C20 C21 H25 120.5 . . ?
C23 C22 C21 119.6(4) . . ?
C23 C22 H24 120.2 . . ?
C21 C22 H24 120.2 . . ?
C22 C23 C24 119.6(4) . . ?
C22 C23 H26 120.2 . . ?
C24 C23 H26 120.2 . . ?
N4 C24 C23 121.5(4) . . ?
N4 C24 H17 119.3 . . ?
C23 C24 H17 119.3 . . ?

loop_
_geom_bond_atom_site_label_1
_geom_bond_atom_site_label_2
_geom_bond_distance
_geom_bond_site_symmetry_2
_geom_bond_publ_flag
Rh1 N2 1.966(3) . ?
Rh1 N3 1.973(3) . ?
Rh1 N4 2.084(3) . ?
Rh1 N1 2.092(3) . ?
Rh1 C1 2.094(3) . ?
Rh1 Cl1 2.5480(9) . ?
O1 C13 1.231(4) . ?
O2 C19 1.227(4) . ?
N1 C8 1.325(5) . ?
N1 C12 1.368(5) . ?
N2 C13 1.347(4) . ?
N2 C14 1.369(5) . ?
N3 C19 1.343(4) . ?
N3 C18 1.386(5) . ?
N4 C24 1.335(5) . ?
N4 C20 1.362(5) . ?
N5 C14 1.352(5) . ?
N5 C15 1.361(5) . ?
N5 H2 0.8800 . ?
C1 C2 1.455(5) . ?
C1 H27A 0.9900 . ?
C1 H27B 0.9900 . ?
C2 C7 1.398(6) . ?
C2 C3 1.401(5) . ?
C3 C4 1.378(6) . ?
C3 H23 0.9500 . ?
C4 C5 1.375(6) . ?
C4 H19 0.9500 . ?
C5 C6 1.375(6) . ?
C5 H16 0.9500 . ?
C6 C7 1.381(6) . ?
C6 H12 0.9500 . ?
C7 H21 0.9500 . ?
C8 C9 1.388(5) . ?
C8 H15 0.9500 . ?
C9 C10 1.387(7) . ?
C9 H18 0.9500 . ?
C10 C11 1.363(6) . ?
C10 H10 0.9500 . ?
C11 C12 1.380(5) . ?
C11 H9 0.9500 . ?
C12 C13 1.504(5) . ?
C14 C18 1.430(5) . ?
C15 C16 1.360(6) . ?
C15 H22 0.9500 . ?
C16 C17 1.378(6) . ?
C16 H14 0.9500 . ?
C17 C18 1.367(5) . ?
C17 H20 0.9500 . ?
C19 C20 1.508(5) . ?
C20 C21 1.383(5) . ?
C21 C22 1.369(6) . ?
C21 H25 0.9500 . ?
C22 C23 1.367(6) . ?
C22 H24 0.9500 . ?
C23 C24 1.387(5) . ?
C23 H26 0.9500 . ?
C24 H17 0.9500 . ?

loop_
_geom_torsion_atom_site_label_1
_geom_torsion_atom_site_label_2
_geom_torsion_atom_site_label_3
_geom_torsion_atom_site_label_4
_geom_torsion
_geom_torsion_site_symmetry_1
_geom_torsion_site_symmetry_2
_geom_torsion_site_symmetry_3
_geom_torsion_site_symmetry_4
_geom_torsion_publ_flag
Rh1 C1 C2 C7 -80.0(4) . . . . ?
Rh1 C1 C2 C3 100.1(4) . . . . ?
C7 C2 C3 C4 1.8(6) . . . . ?
C1 C2 C3 C4 -178.2(4) . . . . ?
C2 C3 C4 C5 0.6(6) . . . . ?
C3 C4 C5 C6 -1.6(6) . . . . ?
C4 C5 C6 C7 0.1(7) . . . . ?
C5 C6 C7 C2 2.3(7) . . . . ?
C3 C2 C7 C6 -3.2(6) . . . . ?
C1 C2 C7 C6 176.8(4) . . . . ?
C12 N1 C8 C9 -1.5(5) . . . . ?
Rh1 N1 C8 C9 177.9(3) . . . . ?
N1 C8 C9 C10 0.9(6) . . . . ?
C8 C9 C10 C11 0.3(6) . . . . ?
C9 C10 C11 C12 -0.8(6) . . . . ?
C8 N1 C12 C11 1.0(5) . . . . ?
Rh1 N1 C12 C11 -178.5(3) . . . . ?
C8 N1 C12 C13 -178.8(3) . . . . ?
Rh1 N1 C12 C13 1.7(4) . . . . ?
C10 C11 C12 N1 0.1(5) . . . . ?
C10 C11 C12 C13 180.0(3) . . . . ?
C14 N2 C13 O1 6.0(6) . . . . ?
Rh1 N2 C13 O1 177.3(3) . . . . ?
C14 N2 C13 C12 -174.7(3) . . . . ?
Rh1 N2 C13 C12 -3.4(4) . . . . ?
N1 C12 C13 O1 -179.8(3) . . . . ?
C11 C12 C13 O1 0.4(5) . . . . ?
N1 C12 C13 N2 0.9(4) . . . . ?
C11 C12 C13 N2 -178.9(3) . . . . ?
C15 N5 C14 N2 178.8(3) . . . . ?
C15 N5 C14 C18 -0.5(5) . . . . ?
C13 N2 C14 N5 -5.0(6) . . . . ?
Rh1 N2 C14 N5 -176.8(3) . . . . ?
C13 N2 C14 C18 174.3(3) . . . . ?
Rh1 N2 C14 C18 2.5(4) . . . . ?
C14 N5 C15 C16 0.0(6) . . . . ?
N5 C15 C16 C17 0.1(6) . . . . ?
C15 C16 C17 C18 0.3(6) . . . . ?
C16 C17 C18 N3 -178.9(4) . . . . ?
C16 C17 C18 C14 -0.7(6) . . . . ?
C19 N3 C18 C17 1.8(6) . . . . ?
Rh1 N3 C18 C17 175.9(3) . . . . ?
C19 N3 C18 C14 -176.5(3) . . . . ?
Rh1 N3 C18 C14 -2.4(4) . . . . ?
N5 C14 C18 C17 0.9(5) . . . . ?
N2 C14 C18 C17 -178.5(3) . . . . ?
N5 C14 C18 N3 179.3(3) . . . . ?
N2 C14 C18 N3 -0.1(5) . . . . ?
C18 N3 C19 O2 -2.9(6) . . . . ?
Rh1 N3 C19 O2 -176.6(3) . . . . ?
C18 N3 C19 C20 175.7(3) . . . . ?
Rh1 N3 C19 C20 2.0(4) . . . . ?
C24 N4 C20 C21 0.9(5) . . . . ?
Rh1 N4 C20 C21 179.3(3) . . . . ?
C24 N4 C20 C19 -177.7(3) . . . . ?
Rh1 N4 C20 C19 0.7(4) . . . . ?
O2 C19 C20 N4 177.0(3) . . . . ?
N3 C19 C20 N4 -1.7(4) . . . . ?
O2 C19 C20 C21 -1.6(6) . . . . ?
N3 C19 C20 C21 179.6(3) . . . . ?
N4 C20 C21 C22 -1.7(6) . . . . ?
C19 C20 C21 C22 176.9(3) . . . . ?
C20 C21 C22 C23 1.2(6) . . . . ?
C21 C22 C23 C24 0.0(6) . . . . ?
C20 N4 C24 C23 0.3(5) . . . . ?
Rh1 N4 C24 C23 -177.7(3) . . . . ?
C22 C23 C24 N4 -0.8(6) . . . . ?
